data_9016383
loop_
_publ_author_name
'Hatert, F.'
'Lefevre, P.'
'Fransolet, A. M.'

_publ_section_title
;
 The crystal structure of bertossaite, CaLi2[Al4(PO4)4(OH,F)4]
;
_journal_name_full 'The Canadian Mineralogist'
_journal_page_first 1079
_journal_page_last 1087
_journal_paper_doi 10.3749/canmin.49.4.1079
_journal_volume 49
_journal_year 2011
_chemical_compound_source 'Buranga pegmatite, Rwanda'
_chemical_formula_sum 'Al4 Ca0.87 H4 Li3.72 Na0.41 O20 P4'
_chemical_name_mineral Bertossaite
_space_group_IT_number 72
_symmetry_space_group_name_Hall '-I 2a 2'
_symmetry_space_group_name_H-M 'I m c b'
_cell_angle_alpha 90
_cell_angle_beta 90
_cell_angle_gamma 90
_cell_length_a 11.476
_cell_length_b 15.744
_cell_length_c 7.228
_cell_formula_units_Z 4
_cell_volume 1305.942
_database_code_amcsd 0018635
_exptl_crystal_density_diffrn 3.184
_cod_original_formula_sum 'Li3.72 Na.41 Ca.87 Al4 P4 O20 H4'
_cod_database_code 9016383

loop_
_space_group_symop_operation_xyz
x,y,z
1/2+x,1/2+y,1/2+z
1/2+x,y,-z
+x,1/2+y,1/2-z
1/2-x,-y,z
-x,1/2-y,1/2+z
1/2+x,-y,z
+x,1/2-y,1/2+z
1/2-x,y,-z
-x,1/2+y,1/2-z
-x,y,z
1/2-x,1/2+y,1/2+z
x,-y,-z
1/2+x,1/2-y,1/2-z
-x,-y,-z
1/2-x,1/2-y,1/2-z

loop_
_atom_site_label
_atom_site_fract_x
_atom_site_fract_y
_atom_site_fract_z
_atom_site_occupancy
_atom_site_U_iso_or_equiv
Li(1) 0.50000 0.28510 0.23340 0.93000 0.02000
Na(1) 0.50000 0.28510 0.23340 0.07000 0.02000
Li(2) 0.50000 0.28140 0.32000 0.93000 0.00800
Na(2) 0.50000 0.28140 0.32000 0.07000 0.00800
Ca 0.25000 0.50000 0.50000 0.87000 0.01060
Na 0.25000 0.50000 0.50000 0.13000 0.01060
Al 0.13082 0.37439 0.14050 1.00000 0.00520
P(1) 0.25000 0.29109 0.50000 1.00000 0.00540
P(2) 0.00000 0.45694 0.76810 1.00000 0.00560
O(1) 0.14270 0.26570 0.03310 1.00000 0.01010
O(2) 0.22940 0.35120 0.33640 1.00000 0.01060
O(3) 0.00000 0.39380 0.61230 1.00000 0.01170
O(4) 0.00000 0.40490 0.95580 1.00000 0.00780
O(5) 0.10960 0.48610 0.23990 1.00000 0.00820
O-h(1) 0.00000 0.33680 0.26480 1.00000 0.00760
O-h(2) 0.25000 0.41290 0.00000 1.00000 0.00520
H(1) 0.00000 0.35720 0.37890 1.00000 0.03000
H(2) 0.25000 0.44980 0.00000 1.00000 0.04000

loop_
_cod_related_entry_id
_cod_related_entry_database
_cod_related_entry_code
1 AMCSD 0018635
